data_7158536
loop_
_publ_author_name
'Suresh, Alati'
'Lal, Sohan'
'Namboothiri, Irishi N.'

_publ_section_title
;
 Regio- and stereoselective synthesis of functionalized and fused
 heterocycles from Morita-Baylis-Hillman adducts of dicyclopentadienone
;
_journal_name_full 'Organic &amp; Biomolecular Chemistry'
_journal_paper_doi 10.1039/D1OB02505H
_journal_year 2022
_chemical_formula_moiety 'C H Cl3, C24 H22 N2 O'
_chemical_formula_sum 'C25 H23 Cl3 N2 O'
_chemical_formula_weight 473.80
_chemical_melting_point 465.5(5)
_space_group_crystal_system orthorhombic
_space_group_IT_number 61
_space_group_name_Hall '-P 2ac 2ab'
_space_group_name_H-M_alt 'P b c a'
_atom_sites_solution_hydrogens geom
_atom_sites_solution_primary dual
_audit_creation_date 2019-12-27
_audit_creation_method
;
Olex2 1.2
(compiled 2018.05.29 svn.r3508 for OlexSys, GUI svn.r5506)
;
_audit_update_record
;
2019-12-27 deposited with the CCDC.	2022-02-24 downloaded from the CCDC.
;
_cell_angle_alpha 90
_cell_angle_beta 90
_cell_angle_gamma 90
_cell_formula_units_Z 8
_cell_length_a 9.8183(14)
_cell_length_b 17.594(3)
_cell_length_c 25.274(4)
_cell_measurement_reflns_used 2258
_cell_measurement_temperature 150
_cell_measurement_theta_max 29.1860
_cell_measurement_theta_min 2.3250
_cell_volume 4365.9(12)
_computing_cell_refinement 'CrystalClear-SM Expert 2.0 r7 (Rigaku, 2011)'
_computing_data_collection 'CrystalClear-SM Expert 2.0 r7 (Rigaku, 2011)'
_computing_data_reduction 'CrystalClear-SM Expert 2.0 r7 (Rigaku, 2011)'
_computing_molecular_graphics 'Olex2 (Dolomanov et al., 2009)'
_computing_publication_material 'Olex2 (Dolomanov et al., 2009)'
_computing_structure_refinement 'ShelXL (Sheldrick, 2015)'
_computing_structure_solution 'ShelXT (Sheldrick, 2015)'
_diffrn_ambient_temperature 150
_diffrn_detector CCD
_diffrn_detector_area_resol_mean 28.5714
_diffrn_detector_type 'Rigaku Saturn724+'
_diffrn_measured_fraction_theta_full 0.993
_diffrn_measured_fraction_theta_max 0.993
_diffrn_measurement_details
;
List of Runs (angles in degrees, time in seconds):

  # Type    Start    End  Width  t~exp~   \w     \q     \k     \f   Frames
#--------------------------------------------------------------------------
  1  \w   -110.00  70.00   0.50   12.00    --  -20.00   0.00-180.00  360
;
_diffrn_measurement_device 'AFC12 (Right): Kappa 3 circle'
_diffrn_measurement_device_type 'Rigaku Saturn724+ (2x2 bin mode)'
_diffrn_measurement_method 'profile data from \w-scans'
_diffrn_measurement_specimen_support 'Mitegen 50um'
_diffrn_orient_matrix_type 'CrysAlisPro convention (1999,Acta A55,543-557)'
_diffrn_orient_matrix_UB_11 0.0365990000
_diffrn_orient_matrix_UB_12 -0.0345874000
_diffrn_orient_matrix_UB_13 -0.0023363000
_diffrn_orient_matrix_UB_21 -0.0078785000
_diffrn_orient_matrix_UB_22 -0.0064035000
_diffrn_orient_matrix_UB_23 0.0275268000
_diffrn_orient_matrix_UB_31 -0.0618050000
_diffrn_orient_matrix_UB_32 -0.0197064000
_diffrn_orient_matrix_UB_33 -0.0048854000
_diffrn_radiation_collimation 0.3
_diffrn_radiation_monochromator Confocal
_diffrn_radiation_probe x-ray
_diffrn_radiation_type MoK\a
_diffrn_radiation_wavelength 0.71073
_diffrn_reflns_av_R_equivalents 0.1606
_diffrn_reflns_av_unetI/netI 0.1808
_diffrn_reflns_Laue_measured_fraction_full 0.993
_diffrn_reflns_Laue_measured_fraction_max 0.993
_diffrn_reflns_limit_h_max 10
_diffrn_reflns_limit_h_min -11
_diffrn_reflns_limit_k_max 20
_diffrn_reflns_limit_k_min -20
_diffrn_reflns_limit_l_max 30
_diffrn_reflns_limit_l_min -14
_diffrn_reflns_number 14078
_diffrn_reflns_point_group_measured_fraction_full 0.993
_diffrn_reflns_point_group_measured_fraction_max 0.993
_diffrn_reflns_theta_full 24.992
_diffrn_reflns_theta_max 24.992
_diffrn_reflns_theta_min 2.315
_diffrn_source 'Rotating Anode'
_diffrn_source_current 24.0
_diffrn_source_power 1.2
_diffrn_source_target Mo
_diffrn_source_type 'Rotating Anode'
_diffrn_source_voltage 50.0
_exptl_absorpt_coefficient_mu 0.441
_exptl_absorpt_correction_T_max 1.00000
_exptl_absorpt_correction_T_min 0.88374
_exptl_absorpt_correction_type multi-scan
_exptl_absorpt_process_details
;
CrysAlisPro 1.171.38.43 (Rigaku Oxford Diffraction, 2015)
Empirical absorption correction using spherical harmonics,
 implemented in SCALE3 ABSPACK scaling algorithm.
;
_exptl_crystal_colour colourless
_exptl_crystal_colour_primary colourless
_exptl_crystal_density_diffrn 1.442
_exptl_crystal_description needle
_exptl_crystal_F_000 1968
_exptl_crystal_recrystallization_method 'Re-crystallisation from solvent: CHCl3'
_exptl_crystal_size_max 0.231
_exptl_crystal_size_mid 0.06
_exptl_crystal_size_min 0.031
_refine_diff_density_max 0.465
_refine_diff_density_min -0.509
_refine_diff_density_rms 0.110
_refine_ls_extinction_method none
_refine_ls_goodness_of_fit_ref 1.028
_refine_ls_hydrogen_treatment constr
_refine_ls_matrix_type full
_refine_ls_number_parameters 280
_refine_ls_number_reflns 3820
_refine_ls_number_restraints 264
_refine_ls_restrained_S_all 1.000
_refine_ls_R_factor_all 0.1671
_refine_ls_R_factor_gt 0.0805
_refine_ls_shift/su_max 0.000
_refine_ls_shift/su_mean 0.000
_refine_ls_structure_factor_coef Fsqd
_refine_ls_weighting_details 'w=1/[\s^2^(Fo^2^)+(0.0469P)^2^] where P=(Fo^2^+2Fc^2^)/3'
_refine_ls_weighting_scheme calc
_refine_ls_wR_factor_gt 0.1427
_refine_ls_wR_factor_ref 0.1902
_reflns_Friedel_coverage 0.000
_reflns_number_gt 1941
_reflns_number_total 3820
_reflns_threshold_expression 'I > 2\s(I)'
_cod_data_source_file d1ob02505h2.cif
_cod_data_source_block inn-sohan-ii-355_mo
_cod_depositor_comments
;
The following automatic conversions were performed:

data item '_chemical_melting_point' value '465-466' was changed to
'465.5(5)' -- the average value was taken and precision was
estimated.

Automatic conversion script
Id: cif_fix_values 7556 2019-12-06 15:28:31Z antanas 
;
_cod_original_cell_volume 4366.0(11)
_cod_database_code 7158536
_shelx_shelxl_version_number 2014/7
_shelx_space_group_comment
;
The symmetry employed for this shelxl refinement is uniquely defined
by the following loop, which should always be used as a source of
symmetry information in preference to the above space-group names.
They are only intended as comments.
;
_reflns_odcompleteness_completeness 89.12
_reflns_odcompleteness_iscentric 1
_reflns_odcompleteness_theta 31.08
_olex2_refinement_description
;
1. Fixed Uiso
 At 1.2 times of:
  All C(H) groups, All C(H,H) groups, All N(H) groups
2. Uiso/Uaniso restraints and constraints
Uanis(N2) \\sim Ueq: with sigma of 0.01 and sigma for terminal atoms of 0.2
3. Rigid body (RIGU) restrains
 All non-hydrogen atoms
 with sigma for 1-2 distances of 0.004 and sigma for 1-3 distances of 0.004
4.a Ternary CH refined with riding coordinates:
 C5(H5), C2(H2A), C3(H3), C11(H11), C6(H6), C4(H4), C9(H9), C25(H25)
4.b Secondary CH2 refined with riding coordinates:
 C10(H10A,H10B)
4.c Aromatic/amide H refined with riding coordinates:
 N2(H2), C17(H17), C18(H18), C23(H23), C21(H21), C24(H24), C14(H14), C20(H20),
 C7(H7), C15(H15), C22(H22), C16(H16), C8(H8)
;
_olex2_submission_special_instructions 'No special instructions were received'
_oxdiff_exptl_absorpt_empirical_details
;
Empirical correction (ABSPACK) includes:
- Absorption correction using spherical harmonics
- Frame scaling
;
_oxdiff_exptl_absorpt_empirical_full_max 1.201
_oxdiff_exptl_absorpt_empirical_full_min 0.868

loop_
_space_group_symop_operation_xyz
'x, y, z'
'-x+1/2, -y, z+1/2'
'-x, y+1/2, -z+1/2'
'x+1/2, -y+1/2, -z'
'-x, -y, -z'
'x-1/2, y, -z-1/2'
'x, -y-1/2, z-1/2'
'-x-1/2, y-1/2, z'

loop_
_atom_site_label
_atom_site_type_symbol
_atom_site_fract_x
_atom_site_fract_y
_atom_site_fract_z
_atom_site_U_iso_or_equiv
_atom_site_adp_type
_atom_site_occupancy
_atom_site_site_symmetry_order
_atom_site_calc_flag
_atom_site_refinement_flags_posn
_atom_site_refinement_flags_adp
_atom_site_refinement_flags_occupancy
_atom_site_disorder_assembly
_atom_site_disorder_group
Cl2 Cl 0.54442(16) 0.19077(9) 0.58473(7) 0.0391(5) Uani 1 1 d . U . . .
Cl3 Cl 0.52172(16) 0.13611(10) 0.47748(7) 0.0436(5) Uani 1 1 d . U . . .
Cl1 Cl 0.68796(18) 0.26781(10) 0.50043(8) 0.0465(5) Uani 1 1 d . U . . .
O1 O 0.3493(4) 0.1724(2) 0.67411(16) 0.0259(10) Uani 1 1 d . U . . .
N1 N 0.3581(4) 0.3724(3) 0.70919(19) 0.0204(11) Uani 1 1 d . U . . .
N2 N 0.1279(4) 0.3552(2) 0.73391(18) 0.0190(11) Uani 1 1 d . U . . .
H2 H 0.0662 0.3673 0.7577 0.023 Uiso 1 1 calc R . . . .
C13 C 0.2829(5) 0.4208(3) 0.7917(2) 0.0218(13) Uani 1 1 d . U . . .
C12 C 0.2575(5) 0.3807(3) 0.7415(2) 0.0213(13) Uani 1 1 d . U . . .
C17 C 0.4117(6) 0.5137(3) 0.8415(2) 0.0253(14) Uani 1 1 d . U . . .
H17 H 0.4781 0.5529 0.8425 0.030 Uiso 1 1 calc R . . . .
C5 C 0.1159(5) 0.1710(3) 0.7048(2) 0.0208(13) Uani 1 1 d . U . . .
H5 H 0.1394 0.1495 0.7403 0.025 Uiso 1 1 calc R . . . .
C2 C 0.2079(5) 0.2825(3) 0.6576(2) 0.0187(12) Uani 1 1 d . U . . .
H2A H 0.1774 0.2761 0.6201 0.022 Uiso 1 1 calc R . . . .
C1 C 0.2400(6) 0.2042(3) 0.6785(2) 0.0212(13) Uani 1 1 d . U . . .
C3 C 0.0846(5) 0.3093(3) 0.6892(2) 0.0200(13) Uani 1 1 d . U . . .
H3 H 0.0215 0.3390 0.6660 0.024 Uiso 1 1 calc R . . . .
C18 C 0.3812(5) 0.4775(3) 0.7943(2) 0.0200(13) Uani 1 1 d . U . . .
H18 H 0.4283 0.4918 0.7630 0.024 Uiso 1 1 calc R . . . .
C11 C 0.3298(5) 0.3380(3) 0.6570(2) 0.0199(13) Uani 1 1 d . U . . .
H11 H 0.4118 0.3071 0.6477 0.024 Uiso 1 1 calc R . . . .
C19 C 0.3175(5) 0.3978(3) 0.6152(2) 0.0193(13) Uani 1 1 d . U . . .
C23 C 0.3674(6) 0.4429(3) 0.5270(2) 0.0272(14) Uani 1 1 d . U . . .
H23 H 0.4128 0.4361 0.4941 0.033 Uiso 1 1 calc R . . . .
C21 C 0.2206(6) 0.5155(3) 0.5823(3) 0.0282(15) Uani 1 1 d . U . . .
H21 H 0.1642 0.5587 0.5878 0.034 Uiso 1 1 calc R . . . .
C24 C 0.3826(5) 0.3901(3) 0.5666(2) 0.0254(14) Uani 1 1 d . U . . .
H24 H 0.4391 0.3471 0.5606 0.030 Uiso 1 1 calc R . . . .
C10 C -0.1077(5) 0.1221(3) 0.6939(2) 0.0278(15) Uani 1 1 d . U . . .
H10A H -0.1102 0.1137 0.7326 0.033 Uiso 1 1 calc R . . . .
H10B H -0.1782 0.0909 0.6762 0.033 Uiso 1 1 calc R . . . .
C14 C 0.2146(6) 0.4016(3) 0.8381(2) 0.0264(14) Uani 1 1 d . U . . .
H14 H 0.1460 0.3635 0.8372 0.032 Uiso 1 1 calc R . . . .
C20 C 0.2373(5) 0.4617(3) 0.6225(3) 0.0237(14) Uani 1 1 d . U . . .
H20 H 0.1926 0.4691 0.6554 0.028 Uiso 1 1 calc R . . . .
C6 C 0.0347(5) 0.1105(3) 0.6702(2) 0.0243(14) Uani 1 1 d . U . . .
H6 H 0.0707 0.0573 0.6706 0.029 Uiso 1 1 calc R . . . .
C4 C 0.0125(5) 0.2367(3) 0.7102(2) 0.0230(13) Uani 1 1 d . U . . .
H4 H -0.0120 0.2437 0.7483 0.028 Uiso 1 1 calc R . . . .
C9 C -0.1156(6) 0.2074(3) 0.6786(3) 0.0275(14) Uani 1 1 d . U . . .
H9 H -0.2038 0.2337 0.6863 0.033 Uiso 1 1 calc R . . . .
C7 C 0.0119(6) 0.1455(3) 0.6166(2) 0.0260(14) Uani 1 1 d . U . . .
H7 H 0.0537 0.1300 0.5845 0.031 Uiso 1 1 calc R . . . .
C15 C 0.2454(6) 0.4373(4) 0.8857(2) 0.0302(15) Uani 1 1 d . U . . .
H15 H 0.1979 0.4238 0.9170 0.036 Uiso 1 1 calc R . . . .
C22 C 0.2863(6) 0.5056(4) 0.5349(3) 0.0314(15) Uani 1 1 d . U . . .
H22 H 0.2758 0.5421 0.5075 0.038 Uiso 1 1 calc R . . . .
C16 C 0.3448(6) 0.4922(4) 0.8870(3) 0.0322(16) Uani 1 1 d . U . . .
H16 H 0.3678 0.5156 0.9197 0.039 Uiso 1 1 calc R . . . .
C8 C -0.0764(6) 0.2016(3) 0.6219(3) 0.0325(15) Uani 1 1 d . U . . .
H8 H -0.1095 0.2330 0.5942 0.039 Uiso 1 1 calc R . . . .
C25 C 0.6287(6) 0.1798(4) 0.5242(2) 0.0321(16) Uani 1 1 d . U . . .
H25 H 0.7092 0.1460 0.5299 0.039 Uiso 1 1 calc R . . . .

loop_
_atom_site_aniso_label
_atom_site_aniso_U_11
_atom_site_aniso_U_22
_atom_site_aniso_U_33
_atom_site_aniso_U_23
_atom_site_aniso_U_13
_atom_site_aniso_U_12
Cl2 0.0542(11) 0.0326(10) 0.0305(10) 0.0040(8) 0.0128(8) 0.0094(8)
Cl3 0.0397(10) 0.0478(12) 0.0433(12) -0.0098(9) 0.0036(8) -0.0010(9)
Cl1 0.0601(12) 0.0406(11) 0.0389(12) 0.0049(9) 0.0094(9) -0.0103(9)
O1 0.024(2) 0.026(2) 0.028(3) -0.001(2) -0.0004(18) 0.0063(18)
N1 0.021(2) 0.024(3) 0.016(2) 0.001(2) 0.0003(19) -0.002(2)
N2 0.018(2) 0.022(3) 0.017(3) -0.008(2) 0.0031(19) 0.0012(19)
C13 0.022(3) 0.025(3) 0.018(3) -0.003(2) -0.001(2) 0.000(2)
C12 0.019(3) 0.023(3) 0.021(3) -0.002(2) 0.000(2) 0.000(2)
C17 0.021(3) 0.028(3) 0.027(3) -0.004(3) -0.004(2) -0.003(3)
C5 0.019(3) 0.020(3) 0.024(3) -0.004(2) -0.001(2) -0.003(2)
C2 0.017(3) 0.023(3) 0.017(3) -0.002(2) 0.003(2) 0.002(2)
C1 0.023(3) 0.022(3) 0.018(3) -0.006(2) -0.004(2) 0.004(2)
C3 0.021(3) 0.019(3) 0.020(3) -0.004(2) 0.007(2) -0.001(2)
C18 0.022(3) 0.018(3) 0.020(3) 0.000(2) -0.002(2) 0.010(2)
C11 0.021(3) 0.019(3) 0.019(3) -0.001(2) 0.001(2) -0.002(2)
C19 0.015(3) 0.025(3) 0.018(3) -0.001(2) 0.000(2) -0.006(2)
C23 0.033(3) 0.030(3) 0.018(3) -0.001(3) 0.009(3) -0.012(3)
C21 0.028(3) 0.026(3) 0.031(3) 0.004(3) -0.001(3) 0.003(3)
C24 0.024(3) 0.026(3) 0.026(3) -0.001(2) 0.005(2) -0.004(3)
C10 0.024(3) 0.027(3) 0.031(4) -0.011(3) 0.001(2) -0.009(3)
C14 0.027(3) 0.031(4) 0.021(3) 0.000(3) 0.000(2) -0.002(3)
C20 0.018(3) 0.027(3) 0.026(3) -0.003(2) 0.000(2) 0.002(2)
C6 0.027(3) 0.019(3) 0.027(3) -0.005(2) 0.000(2) -0.003(2)
C4 0.023(3) 0.023(3) 0.023(3) -0.002(2) 0.001(2) -0.005(2)
C9 0.023(3) 0.022(3) 0.037(4) -0.004(3) -0.007(2) -0.005(2)
C7 0.029(3) 0.027(3) 0.022(3) -0.004(3) 0.004(2) -0.012(3)
C15 0.034(3) 0.038(4) 0.018(3) -0.002(3) 0.004(3) -0.006(3)
C22 0.042(4) 0.031(4) 0.022(3) -0.002(3) 0.000(3) -0.012(3)
C16 0.033(4) 0.040(4) 0.024(3) -0.005(3) -0.006(3) -0.003(3)
C8 0.033(3) 0.027(3) 0.038(4) -0.008(3) -0.013(3) -0.007(3)
C25 0.037(4) 0.030(4) 0.030(4) 0.000(3) 0.006(3) 0.004(3)

loop_
_atom_type_symbol
_atom_type_description
_atom_type_scat_dispersion_real
_atom_type_scat_dispersion_imag
_atom_type_scat_source
C C 0.0033 0.0016 'International Tables Vol C Tables 4.2.6.8 and 6.1.1.4'
H H 0.0000 0.0000 'International Tables Vol C Tables 4.2.6.8 and 6.1.1.4'
Cl Cl 0.1484 0.1585 'International Tables Vol C Tables 4.2.6.8 and 6.1.1.4'
N N 0.0061 0.0033 'International Tables Vol C Tables 4.2.6.8 and 6.1.1.4'
O O 0.0106 0.0060 'International Tables Vol C Tables 4.2.6.8 and 6.1.1.4'

loop_
_geom_angle_atom_site_label_1
_geom_angle_atom_site_label_2
_geom_angle_atom_site_label_3
_geom_angle
_geom_angle_site_symmetry_1
_geom_angle_site_symmetry_3
_geom_angle_publ_flag
C12 N1 C11 117.9(4) . . ?
C12 N2 H2 117.8 . . ?
C12 N2 C3 124.5(5) . . ?
C3 N2 H2 117.8 . . ?
C18 C13 C12 120.1(5) . . ?
C18 C13 C14 118.0(6) . . ?
C14 C13 C12 121.8(5) . . ?
N1 C12 N2 126.0(5) . . ?
N1 C12 C13 118.1(5) . . ?
N2 C12 C13 116.0(5) . . ?
C18 C17 H17 120.3 . . ?
C16 C17 H17 120.3 . . ?
C16 C17 C18 119.4(6) . . ?
C1 C5 H5 110.8 . . ?
C1 C5 C6 115.0(5) . . ?
C1 C5 C4 106.3(5) . . ?
C6 C5 H5 110.8 . . ?
C4 C5 H5 110.8 . . ?
C4 C5 C6 102.7(4) . . ?
C1 C2 H2A 107.0 . . ?
C1 C2 C3 105.4(5) . . ?
C1 C2 C11 114.8(4) . . ?
C3 C2 H2A 107.0 . . ?
C3 C2 C11 115.1(5) . . ?
C11 C2 H2A 107.0 . . ?
O1 C1 C5 125.2(5) . . ?
O1 C1 C2 124.9(5) . . ?
C5 C1 C2 109.9(5) . . ?
N2 C3 C2 110.3(4) . . ?
N2 C3 H3 110.3 . . ?
N2 C3 C4 108.8(5) . . ?
C2 C3 H3 110.3 . . ?
C2 C3 C4 106.6(4) . . ?
C4 C3 H3 110.3 . . ?
C13 C18 H18 119.3 . . ?
C17 C18 C13 121.3(6) . . ?
C17 C18 H18 119.3 . . ?
N1 C11 C2 113.3(5) . . ?
N1 C11 H11 106.4 . . ?
N1 C11 C19 111.0(5) . . ?
C2 C11 H11 106.4 . . ?
C19 C11 C2 112.9(5) . . ?
C19 C11 H11 106.4 . . ?
C24 C19 C11 121.2(5) . . ?
C20 C19 C11 121.6(5) . . ?
C20 C19 C24 117.2(6) . . ?
C24 C23 H23 120.0 . . ?
C24 C23 C22 119.9(6) . . ?
C22 C23 H23 120.0 . . ?
C20 C21 H21 120.2 . . ?
C22 C21 H21 120.2 . . ?
C22 C21 C20 119.5(6) . . ?
C19 C24 H24 119.1 . . ?
C23 C24 C19 121.8(6) . . ?
C23 C24 H24 119.1 . . ?
H10A C10 H10B 110.3 . . ?
C6 C10 H10A 112.8 . . ?
C6 C10 H10B 112.8 . . ?
C6 C10 C9 94.5(4) . . ?
C9 C10 H10A 112.8 . . ?
C9 C10 H10B 112.8 . . ?
C13 C14 H14 119.5 . . ?
C15 C14 C13 120.9(6) . . ?
C15 C14 H14 119.5 . . ?
C19 C20 C21 121.4(6) . . ?
C19 C20 H20 119.3 . . ?
C21 C20 H20 119.3 . . ?
C5 C6 H6 116.3 . . ?
C10 C6 C5 98.8(4) . . ?
C10 C6 H6 116.3 . . ?
C7 C6 C5 107.2(5) . . ?
C7 C6 C10 99.2(5) . . ?
C7 C6 H6 116.3 . . ?
C5 C4 C3 106.6(4) . . ?
C5 C4 H4 109.7 . . ?
C5 C4 C9 103.6(5) . . ?
C3 C4 H4 109.7 . . ?
C3 C4 C9 117.3(5) . . ?
C9 C4 H4 109.7 . . ?
C10 C9 C4 98.6(4) . . ?
C10 C9 H9 116.2 . . ?
C4 C9 H9 116.2 . . ?
C8 C9 C10 99.2(5) . . ?
C8 C9 C4 107.7(5) . . ?
C8 C9 H9 116.2 . . ?
C6 C7 H7 125.9 . . ?
C8 C7 C6 108.2(6) . . ?
C8 C7 H7 125.9 . . ?
C14 C15 H15 120.2 . . ?
C16 C15 C14 119.6(6) . . ?
C16 C15 H15 120.2 . . ?
C23 C22 H22 119.9 . . ?
C21 C22 C23 120.1(6) . . ?
C21 C22 H22 119.9 . . ?
C17 C16 H16 119.7 . . ?
C15 C16 C17 120.7(6) . . ?
C15 C16 H16 119.7 . . ?
C9 C8 H8 125.7 . . ?
C7 C8 C9 108.6(6) . . ?
C7 C8 H8 125.7 . . ?
Cl2 C25 Cl3 110.7(3) . . ?
Cl2 C25 Cl1 110.9(3) . . ?
Cl2 C25 H25 108.1 . . ?
Cl3 C25 Cl1 110.7(4) . . ?
Cl3 C25 H25 108.1 . . ?
Cl1 C25 H25 108.1 . . ?

loop_
_geom_bond_atom_site_label_1
_geom_bond_atom_site_label_2
_geom_bond_distance
_geom_bond_site_symmetry_2
_geom_bond_publ_flag
Cl2 C25 1.751(6) . ?
Cl3 C25 1.756(6) . ?
Cl1 C25 1.760(6) . ?
O1 C1 1.216(6) . ?
N1 C12 1.290(7) . ?
N1 C11 1.477(7) . ?
N2 H2 0.8800 . ?
N2 C12 1.364(6) . ?
N2 C3 1.453(6) . ?
C13 C12 1.472(8) . ?
C13 C18 1.390(8) . ?
C13 C14 1.392(8) . ?
C17 H17 0.9500 . ?
C17 C18 1.384(7) . ?
C17 C16 1.378(8) . ?
C5 H5 1.0000 . ?
C5 C1 1.505(7) . ?
C5 C6 1.591(7) . ?
C5 C4 1.544(7) . ?
C2 H2A 1.0000 . ?
C2 C1 1.508(7) . ?
C2 C3 1.525(7) . ?
C2 C11 1.546(7) . ?
C3 H3 1.0000 . ?
C3 C4 1.555(7) . ?
C18 H18 0.9500 . ?
C11 H11 1.0000 . ?
C11 C19 1.495(7) . ?
C19 C24 1.392(7) . ?
C19 C20 1.384(7) . ?
C23 H23 0.9500 . ?
C23 C24 1.374(8) . ?
C23 C22 1.375(8) . ?
C21 H21 0.9500 . ?
C21 C20 1.398(8) . ?
C21 C22 1.373(8) . ?
C24 H24 0.9500 . ?
C10 H10A 0.9900 . ?
C10 H10B 0.9900 . ?
C10 C6 1.534(7) . ?
C10 C9 1.552(8) . ?
C14 H14 0.9500 . ?
C14 C15 1.390(8) . ?
C20 H20 0.9500 . ?
C6 H6 1.0000 . ?
C6 C7 1.505(8) . ?
C4 H4 1.0000 . ?
C4 C9 1.576(7) . ?
C9 H9 1.0000 . ?
C9 C8 1.486(8) . ?
C7 H7 0.9500 . ?
C7 C8 1.320(8) . ?
C15 H15 0.9500 . ?
C15 C16 1.374(8) . ?
C22 H22 0.9500 . ?
C16 H16 0.9500 . ?
C8 H8 0.9500 . ?
C25 H25 1.0000 . ?
